data_4030982
loop_
_publ_author_name
'Engel-Andreasen, Jens'
'Wich, Kathrine'
'Laursen, Jonas S.'
'Harris, Pernille'
'Olsen, Christian A.'

_publ_section_title
;
 Effects of thionation and fluorination on cis-trans isomerization in
 tertiary amides: an investigation of N-alkylglycine (peptoid) rotamers.
;
_journal_issue 11
_journal_name_full 'The Journal of organic chemistry'
_journal_page_first 5415
_journal_page_last 5427
_journal_paper_doi 10.1021/acs.joc.5b00048
_journal_volume 80
_journal_year 2015
_chemical_absolute_configuration ad
_chemical_formula_moiety 'C18 H22 N2 O2'
_chemical_formula_sum 'C18 H22 N2 O2'
_chemical_formula_weight 298.37
_chemical_name_systematic
;
 ?
;
_space_group_crystal_system orthorhombic
_space_group_IT_number 19
_space_group_name_Hall 'P 2ac 2ab'
_space_group_name_H-M_alt 'P 21 21 21'
_symmetry_space_group_name_Hall 'P 2ac 2ab'
_symmetry_space_group_name_H-M 'P 21 21 21'
_atom_sites_solution_hydrogens geom
_atom_sites_solution_primary direct
_audit_creation_date 2014-09-22
_audit_creation_method
;
Olex2 1.2
(compiled 2014.08.28 svn.r2986 for OlexSys, GUI svn.r4866)
;
_cell_angle_alpha 90
_cell_angle_beta 90
_cell_angle_gamma 90
_cell_formula_units_Z 4
_cell_length_a 9.37265(13)
_cell_length_b 9.64096(14)
_cell_length_c 17.4564(2)
_cell_measurement_reflns_used 4390
_cell_measurement_temperature 119.99(10)
_cell_measurement_theta_max 73.8700
_cell_measurement_theta_min 5.0680
_cell_volume 1577.38(4)
_computing_cell_refinement
;
CrysAlisPro, Agilent Technologies,
Version 1.171.37.33 (release 27-03-2014 CrysAlis171 .NET)
(compiled Mar 27 2014,17:12:48)
;
_computing_data_collection
;
CrysAlisPro, Agilent Technologies,
Version 1.171.37.33 (release 27-03-2014 CrysAlis171 .NET)
(compiled Mar 27 2014,17:12:48)
;
_computing_data_reduction
;
CrysAlisPro, Agilent Technologies,
Version 1.171.37.33 (release 27-03-2014 CrysAlis171 .NET)
(compiled Mar 27 2014,17:12:48)
;
_computing_molecular_graphics 'Olex2 (Dolomanov et al., 2009)'
_computing_publication_material 'Olex2 (Dolomanov et al., 2009)'
_computing_structure_refinement 'ShelXL (Sheldrick, 2008)'
_computing_structure_solution 'ShelXS (Sheldrick, 2008)'
_diffrn_ambient_environment N~2~
_diffrn_ambient_temperature 119.99(10)
_diffrn_detector 'CCD plate'
_diffrn_detector_area_resol_mean 5.3073
_diffrn_detector_type Atlas
_diffrn_measured_fraction_theta_full 0.998
_diffrn_measured_fraction_theta_max 0.983
_diffrn_measurement_details
;
  1 omega    1.00   54.00   1.0000    1.0000
omega____ theta____ kappa____ phi______ frames
    -       41.0554  -99.0000  -60.0000 53

  2 omega   35.00   98.00   1.0000    1.0000
omega____ theta____ kappa____ phi______ frames
    -      106.6310  -45.0000   30.0000 63

  3 omega   53.00   87.00   1.0000    1.0000
omega____ theta____ kappa____ phi______ frames
    -      106.6310  -45.0000  -60.0000 34

  4 omega   50.00   78.00   1.0000    1.0000
omega____ theta____ kappa____ phi______ frames
    -      106.6310  -30.0000 -180.0000 28

  5 omega   86.00  177.00   1.0000    1.0000
omega____ theta____ kappa____ phi______ frames
    -      106.6310   61.0000 -180.0000 91

  6 omega   48.00   98.00   1.0000    1.0000
omega____ theta____ kappa____ phi______ frames
    -      106.6310  -45.0000   90.0000 50

  7 omega   45.00  107.00   1.0000    1.0000
omega____ theta____ kappa____ phi______ frames
    -      106.6310  -95.0000   60.0000 62

  8 omega   30.00   79.00   1.0000    1.0000
omega____ theta____ kappa____ phi______ frames
    -      106.6310  -30.0000  150.0000 49

  9 omega  -51.00   -8.00   1.0000    1.0000
omega____ theta____ kappa____ phi______ frames
    -      -41.0554  125.0000  -30.0000 43

 10 omega -105.00  -17.00   1.0000    1.0000
omega____ theta____ kappa____ phi______ frames
    -      -41.0554  -38.0000  -90.0000 88
;
_diffrn_measurement_device 'four-circle diffractometer'
_diffrn_measurement_device_type 'SuperNova, Dual, Cu at zero, Atlas'
_diffrn_measurement_method '\w scans'
_diffrn_orient_matrix_UB_11 0.0821172000
_diffrn_orient_matrix_UB_12 0.0830687000
_diffrn_orient_matrix_UB_13 -0.0611416000
_diffrn_orient_matrix_UB_21 0.1018267000
_diffrn_orient_matrix_UB_22 -0.1235795000
_diffrn_orient_matrix_UB_23 -0.0118218000
_diffrn_orient_matrix_UB_31 -0.0995498000
_diffrn_orient_matrix_UB_32 -0.0578532000
_diffrn_orient_matrix_UB_33 -0.0625565000
_diffrn_radiation_monochromator mirror
_diffrn_radiation_probe x-ray
_diffrn_radiation_type CuK\a
_diffrn_radiation_wavelength 1.54184
_diffrn_reflns_av_R_equivalents 0.0222
_diffrn_reflns_av_unetI/netI 0.0292
_diffrn_reflns_laue_measured_fraction_full 0.998
_diffrn_reflns_laue_measured_fraction_max 0.983
_diffrn_reflns_limit_h_max 9
_diffrn_reflns_limit_h_min -11
_diffrn_reflns_limit_k_max 10
_diffrn_reflns_limit_k_min -11
_diffrn_reflns_limit_l_max 15
_diffrn_reflns_limit_l_min -21
_diffrn_reflns_number 5417
_diffrn_reflns_point_group_measured_fraction_full 0.999
_diffrn_reflns_point_group_measured_fraction_max 0.971
_diffrn_reflns_theta_full 67.684
_diffrn_reflns_theta_max 74.042
_diffrn_reflns_theta_min 5.067
_diffrn_source 'sealed X-ray tube'
_diffrn_source_type 'SuperNova (Cu) X-ray Source'
_exptl_absorpt_coefficient_mu 0.656
_exptl_absorpt_correction_T_max 1.00000
_exptl_absorpt_correction_T_min 0.72920
_exptl_absorpt_correction_type multi-scan
_exptl_absorpt_process_details
;
CrysAlisPro, Agilent Technologies,
Version 1.171.37.33 (release 27-03-2014 CrysAlis171 .NET)
(compiled Mar 27 2014,17:12:48)
Empirical absorption correction using spherical harmonics,
 implemented in SCALE3 ABSPACK scaling algorithm.
;
_exptl_crystal_colour colourless
_exptl_crystal_colour_primary colourless
_exptl_crystal_density_diffrn 1.256
_exptl_crystal_description block
_exptl_crystal_F_000 640
_exptl_crystal_size_max 0.346
_exptl_crystal_size_mid 0.266
_exptl_crystal_size_min 0.216
_refine_diff_density_max 0.150
_refine_diff_density_min -0.194
_refine_diff_density_rms 0.042
_refine_ls_abs_structure_details
;
 Flack x determined using 1231 quotients [(I+)-(I-)]/[(I+)+(I-)]
 (Parsons and Flack (2004), Acta Cryst. A60, s61).
;
_refine_ls_abs_structure_Flack 0.23(11)
_refine_ls_extinction_method none
_refine_ls_goodness_of_fit_ref 1.052
_refine_ls_hydrogen_treatment constr
_refine_ls_matrix_type full
_refine_ls_number_parameters 203
_refine_ls_number_reflns 3102
_refine_ls_number_restraints 0
_refine_ls_restrained_S_all 1.052
_refine_ls_R_factor_all 0.0347
_refine_ls_R_factor_gt 0.0337
_refine_ls_shift/su_max 0.000
_refine_ls_shift/su_mean 0.000
_refine_ls_structure_factor_coef Fsqd
_refine_ls_weighting_details
;
 w=1/[\s^2^(Fo^2^)+(0.0547P)^2^+0.1180P]
 where P=(Fo^2^+2Fc^2^)/3
;
_refine_ls_weighting_scheme calc
_refine_ls_wR_factor_gt 0.0863
_refine_ls_wR_factor_ref 0.0876
_reflns_Friedel_coverage 0.713
_reflns_friedel_fraction_full 1.000
_reflns_friedel_fraction_max 0.954
_reflns_number_gt 3008
_reflns_number_total 3102
_reflns_threshold_expression 'I > 2\s(I)'
_cod_data_source_file jo5b00048_si_002.cif
_cod_data_source_block compound_3b
_cod_depositor_comments 'Adding full bibliography for 4030982--4030996.cif.'
_cod_database_code 4030982
_shelxl_version_number 2013-2
_chemical_oxdiff_formula 'C18 H22 N2 O2'
_shelx_space_group_comment
;
The symmetry employed for this shelxl refinement is uniquely defined
by the following loop, which should always be used as a source of
symmetry information in preference to the above space-group names.
They are only intended as comments.
;
_reflns_odcompleteness_completeness 99.88
_reflns_odcompleteness_iscentric 1
_reflns_odcompleteness_theta 66.97
_olex2_refinement_description
;
1. Fixed Uiso
 At 1.2 times of:
  All C(H) groups, All C(H,H) groups
 At 1.5 times of:
  All C(H,H,H) groups
2.a Ternary CH refined with riding coordinates:
 C7(H7)
2.b Secondary CH2 refined with riding coordinates:
 C3(H3A,H3B)
2.c Aromatic/amide H refined with riding coordinates:
 C11(H11), C15(H15), C12(H12), C10(H10), C18(H18), C16(H16), C17(H17)
2.d Idealised Me refined as rotating group:
 C5(H5A,H5B,H5C), C8(H8A,H8B,H8C), C1(H1A,H1B,H1C), C6(H6A,H6B,H6C)
;
_olex2_submission_special_instructions 'No special instructions were received'

loop_
_space_group_symop_operation_xyz
'x, y, z'
'-x+1/2, -y, z+1/2'
'x+1/2, -y+1/2, -z'
'-x, y+1/2, -z+1/2'

loop_
_atom_site_label
_atom_site_type_symbol
_atom_site_fract_x
_atom_site_fract_y
_atom_site_fract_z
_atom_site_U_iso_or_equiv
_atom_site_adp_type
_atom_site_occupancy
_atom_site_site_symmetry_order
_atom_site_calc_flag
_atom_site_refinement_flags_posn
O2 O 0.39776(14) 0.80338(14) 0.07642(8) 0.0288(3) Uani 1 1 d .
O1 O 0.24163(15) 0.42408(12) 0.06650(7) 0.0288(3) Uani 1 1 d .
N1 N 0.15368(14) 0.63956(14) 0.08804(8) 0.0192(3) Uani 1 1 d .
C3 C 0.14237(18) 0.78442(17) 0.06602(10) 0.0212(3) Uani 1 1 d .
H3A H 0.0663 0.8278 0.0951 0.025 Uiso 1 1 calc R
H3B H 0.1179 0.7903 0.0121 0.025 Uiso 1 1 calc R
N2 N 0.27110(17) 0.99904(15) 0.09604(9) 0.0277(3) Uani 1 1 d .
C11 C -0.2369(2) 0.7825(2) 0.22887(11) 0.0294(4) Uani 1 1 d .
H11 H -0.2641 0.8609 0.2562 0.035 Uiso 1 1 calc R
C14 C -0.15055(19) 0.54559(18) 0.14703(9) 0.0221(4) Uani 1 1 d .
C5 C 0.1356(2) 1.0725(2) 0.10409(12) 0.0350(5) Uani 1 1 d .
H5A H 0.0720 1.0446 0.0638 0.053 Uiso 1 1 calc GR
H5B H 0.1520 1.1707 0.1009 0.053 Uiso 1 1 calc GR
H5C H 0.0938 1.0506 0.1528 0.053 Uiso 1 1 calc GR
C9 C -0.04569(18) 0.63635(18) 0.17942(9) 0.0204(3) Uani 1 1 d .
C13 C -0.29852(19) 0.5777(2) 0.15691(10) 0.0271(4) Uani 1 1 d .
C4 C 0.28213(18) 0.86322(18) 0.08020(9) 0.0224(3) Uani 1 1 d .
C15 C -0.1147(2) 0.42419(18) 0.10511(10) 0.0268(4) Uani 1 1 d .
H15 H -0.0193 0.4014 0.0978 0.032 Uiso 1 1 calc R
C8 C 0.21142(18) 0.6729(2) 0.22596(10) 0.0267(4) Uani 1 1 d .
H8A H 0.3079 0.6440 0.2165 0.040 Uiso 1 1 calc GR
H8B H 0.1837 0.6454 0.2767 0.040 Uiso 1 1 calc GR
H8C H 0.2050 0.7719 0.2214 0.040 Uiso 1 1 calc GR
C2 C 0.21765(18) 0.54231(17) 0.04331(10) 0.0214(3) Uani 1 1 d .
C12 C -0.3381(2) 0.6984(2) 0.19776(11) 0.0307(4) Uani 1 1 d .
H12 H -0.4341 0.7204 0.2034 0.037 Uiso 1 1 calc R
C10 C -0.09031(19) 0.75089(19) 0.21965(10) 0.0246(4) Uani 1 1 d .
H10 H -0.0225 0.8092 0.2414 0.030 Uiso 1 1 calc R
C1 C 0.2520(2) 0.58387(19) -0.03797(10) 0.0275(4) Uani 1 1 d .
H1A H 0.3189 0.6592 -0.0376 0.041 Uiso 1 1 calc GR
H1B H 0.1661 0.6126 -0.0634 0.041 Uiso 1 1 calc GR
H1C H 0.2927 0.5063 -0.0646 0.041 Uiso 1 1 calc GR
C6 C 0.4031(2) 1.0750(2) 0.11032(13) 0.0373(5) Uani 1 1 d .
H6A H 0.3819 1.1715 0.1174 0.056 Uiso 1 1 calc GR
H6B H 0.4661 1.0641 0.0674 0.056 Uiso 1 1 calc GR
H6C H 0.4482 1.0392 0.1556 0.056 Uiso 1 1 calc GR
C18 C -0.4028(2) 0.4882(2) 0.12503(11) 0.0359(5) Uani 1 1 d .
H18 H -0.4991 0.5092 0.1309 0.043 Uiso 1 1 calc R
C7 C 0.11218(18) 0.60476(18) 0.16745(9) 0.0203(3) Uani 1 1 d .
H7 H 0.1237 0.5043 0.1731 0.024 Uiso 1 1 calc R
C16 C -0.2191(2) 0.3401(2) 0.07528(12) 0.0364(5) Uani 1 1 d .
H16 H -0.1937 0.2612 0.0478 0.044 Uiso 1 1 calc R
C17 C -0.3641(2) 0.3723(2) 0.08598(12) 0.0413(5) Uani 1 1 d .
H17 H -0.4340 0.3139 0.0662 0.050 Uiso 1 1 calc R

loop_
_atom_site_aniso_label
_atom_site_aniso_U_11
_atom_site_aniso_U_22
_atom_site_aniso_U_33
_atom_site_aniso_U_23
_atom_site_aniso_U_13
_atom_site_aniso_U_12
O2 0.0200(6) 0.0253(6) 0.0411(7) -0.0014(5) 0.0007(5) -0.0021(5)
O1 0.0319(7) 0.0183(6) 0.0361(7) -0.0010(5) 0.0015(5) 0.0037(5)
N1 0.0184(6) 0.0162(6) 0.0231(6) 0.0005(5) 0.0000(5) -0.0006(5)
C3 0.0200(8) 0.0168(8) 0.0269(8) 0.0012(6) 0.0004(6) 0.0008(6)
N2 0.0282(8) 0.0202(7) 0.0347(8) -0.0032(6) 0.0069(6) -0.0060(6)
C11 0.0245(9) 0.0337(10) 0.0301(8) -0.0042(8) 0.0029(7) 0.0015(8)
C14 0.0237(8) 0.0227(9) 0.0199(7) 0.0054(6) -0.0023(6) -0.0072(7)
C5 0.0394(11) 0.0194(8) 0.0462(11) -0.0035(8) 0.0115(9) 0.0011(8)
C9 0.0190(8) 0.0226(8) 0.0196(7) 0.0024(7) -0.0008(6) -0.0043(7)
C13 0.0225(8) 0.0350(10) 0.0240(8) 0.0070(7) -0.0019(7) -0.0088(8)
C4 0.0223(8) 0.0201(8) 0.0247(7) 0.0009(6) 0.0023(6) -0.0027(7)
C15 0.0333(9) 0.0201(8) 0.0271(8) 0.0028(7) -0.0021(7) -0.0082(8)
C8 0.0194(8) 0.0351(10) 0.0258(8) -0.0020(7) -0.0032(7) -0.0021(7)
C2 0.0175(7) 0.0197(8) 0.0270(8) -0.0028(6) -0.0021(6) -0.0013(6)
C12 0.0204(8) 0.0420(11) 0.0296(9) 0.0045(8) 0.0024(7) -0.0020(8)
C10 0.0213(8) 0.0264(9) 0.0260(8) -0.0024(7) -0.0002(6) -0.0051(7)
C1 0.0282(9) 0.0268(9) 0.0276(8) -0.0044(7) 0.0037(7) -0.0010(8)
C6 0.0367(11) 0.0288(10) 0.0465(11) -0.0110(9) 0.0107(9) -0.0149(9)
C18 0.0264(9) 0.0466(12) 0.0347(10) 0.0065(9) -0.0036(8) -0.0152(9)
C7 0.0193(8) 0.0198(8) 0.0216(7) 0.0007(6) -0.0014(6) -0.0008(6)
C16 0.0497(12) 0.0263(10) 0.0332(9) 0.0007(7) -0.0048(9) -0.0161(9)
C17 0.0422(12) 0.0433(12) 0.0384(10) 0.0029(9) -0.0079(9) -0.0276(10)

loop_
_atom_type_symbol
_atom_type_description
_atom_type_scat_dispersion_real
_atom_type_scat_dispersion_imag
_atom_type_scat_source
C C 0.0181 0.0091 'International Tables Vol C Tables 4.2.6.8 and 6.1.1.4'
H H 0.0000 0.0000 'International Tables Vol C Tables 4.2.6.8 and 6.1.1.4'
N N 0.0311 0.0180 'International Tables Vol C Tables 4.2.6.8 and 6.1.1.4'
O O 0.0492 0.0322 'International Tables Vol C Tables 4.2.6.8 and 6.1.1.4'

loop_
_geom_angle_atom_site_label_1
_geom_angle_atom_site_label_2
_geom_angle_atom_site_label_3
_geom_angle
C3 N1 C7 116.57(13)
C2 N1 C3 122.91(14)
C2 N1 C7 119.87(14)
N1 C3 C4 111.79(13)
C4 N2 C5 124.05(15)
C4 N2 C6 117.34(16)
C6 N2 C5 118.51(15)
C12 C11 C10 120.16(18)
C13 C14 C9 119.02(16)
C15 C14 C9 122.98(17)
C15 C14 C13 118.00(16)
C14 C9 C7 119.32(15)
C10 C9 C14 118.94(16)
C10 C9 C7 121.73(15)
C12 C13 C14 119.54(16)
C12 C13 C18 121.18(18)
C18 C13 C14 119.28(19)
O2 C4 C3 120.77(14)
O2 C4 N2 122.46(16)
N2 C4 C3 116.78(15)
C16 C15 C14 120.90(19)
O1 C2 N1 122.05(15)
O1 C2 C1 121.09(15)
N1 C2 C1 116.80(15)
C11 C12 C13 120.57(18)
C9 C10 C11 121.75(16)
C17 C18 C13 120.9(2)
N1 C7 C9 109.78(13)
N1 C7 C8 111.64(13)
C9 C7 C8 114.38(14)
C15 C16 C17 120.5(2)
C18 C17 C16 120.43(18)

loop_
_geom_bond_atom_site_label_1
_geom_bond_atom_site_label_2
_geom_bond_distance
O2 C4 1.230(2)
O1 C2 1.230(2)
N1 C3 1.452(2)
N1 C2 1.360(2)
N1 C7 1.478(2)
C3 C4 1.534(2)
N2 C5 1.461(2)
N2 C4 1.342(2)
N2 C6 1.459(2)
C11 C12 1.361(3)
C11 C10 1.416(3)
C14 C9 1.432(2)
C14 C13 1.431(2)
C14 C15 1.421(3)
C9 C10 1.374(2)
C9 C7 1.525(2)
C13 C12 1.414(3)
C13 C18 1.418(3)
C15 C16 1.373(3)
C8 C7 1.529(2)
C2 C1 1.509(2)
C18 C17 1.358(3)
C16 C17 1.407(3)

loop_
_geom_torsion_atom_site_label_1
_geom_torsion_atom_site_label_2
_geom_torsion_atom_site_label_3
_geom_torsion_atom_site_label_4
_geom_torsion
N1 C3 C4 O2 30.0(2)
N1 C3 C4 N2 -150.56(15)
C3 N1 C2 O1 171.09(15)
C3 N1 C2 C1 -11.8(2)
C3 N1 C7 C9 63.32(17)
C3 N1 C7 C8 -64.61(18)
C14 C9 C10 C11 -1.0(3)
C14 C9 C7 N1 74.68(19)
C14 C9 C7 C8 -158.93(15)
C14 C13 C12 C11 -1.2(3)
C14 C13 C18 C17 0.6(3)
C14 C15 C16 C17 -0.3(3)
C5 N2 C4 O2 -177.40(18)
C5 N2 C4 C3 3.2(2)
C9 C14 C13 C12 0.5(2)
C9 C14 C13 C18 -179.96(16)
C9 C14 C15 C16 179.82(16)
C13 C14 C9 C10 0.6(2)
C13 C14 C9 C7 -178.50(15)
C13 C14 C15 C16 -0.2(3)
C13 C18 C17 C16 -1.1(3)
C15 C14 C9 C10 -179.46(16)
C15 C14 C9 C7 1.4(2)
C15 C14 C13 C12 -179.47(16)
C15 C14 C13 C18 0.1(2)
C15 C16 C17 C18 1.0(3)
C2 N1 C3 C4 -79.35(19)
C2 N1 C7 C9 -125.67(16)
C2 N1 C7 C8 106.41(17)
C12 C11 C10 C9 0.2(3)
C12 C13 C18 C17 -179.87(18)
C10 C11 C12 C13 0.9(3)
C10 C9 C7 N1 -104.40(17)
C10 C9 C7 C8 22.0(2)
C6 N2 C4 O2 -1.1(3)
C6 N2 C4 C3 179.46(16)
C18 C13 C12 C11 179.21(18)
C7 N1 C3 C4 91.36(16)
C7 N1 C2 O1 0.7(2)
C7 N1 C2 C1 177.82(14)
C7 C9 C10 C11 178.11(17)
